data_7110696
loop_
_publ_author_name
'Zhao, Yongnan'
'Zhu, Guangshan'
'Liu, Wang'
'Zou, Yongcun'
'Pang, Wenqin'

_publ_section_title
;
 Synthesis and structures of two new 12-member ring crown-shaped
 oxovanadium borophosphates
;
_journal_issue 21
_journal_name_full 'Chemical Communications'
_journal_page_first 2219
_journal_paper_doi 10.1039/a906668c
_journal_year 1999
_chemical_formula_sum 'C28 H128 B6 K N20 O84 P12 V12'
_chemical_formula_weight 3176.38
_chemical_name_common vbp-j2
_chemical_name_systematic
; 
 ? 
;
_space_group_IT_number 61
_symmetry_cell_setting orthorhombic
_symmetry_space_group_name_Hall '-P 2ac 2ab'
_symmetry_space_group_name_H-M 'P b c a'
_atom_sites_solution_hydrogens geom
_atom_sites_solution_primary direct
_atom_sites_solution_secondary difmap
_audit_creation_method SHELXL-97
_cell_angle_alpha 90.00
_cell_angle_beta 90.00
_cell_angle_gamma 90.00
_cell_formula_units_Z 4
_cell_length_a 21.537(2)
_cell_length_b 16.2667(13)
_cell_length_c 29.717(4)
_cell_measurement_reflns_used 150
_cell_measurement_temperature 293(2)
_cell_measurement_theta_max 23.3
_cell_measurement_theta_min 1.67
_cell_volume 10410.9(19)
_computing_cell_refinement 'Bruker SMART'
_computing_data_collection 'Bruker SMART'
_computing_data_reduction 'Bruker SAINT'
_computing_molecular_graphics SHELXP-97
_computing_publication_material SHELXTL
_computing_structure_refinement 'SHELXL-97 (Sheldrick, 1997)'
_computing_structure_solution 'SHELXS-97 (Sheldrick, 1990)'
_diffrn_ambient_temperature 293(2)
_diffrn_measured_fraction_theta_full 0.980
_diffrn_measured_fraction_theta_max 0.980
_diffrn_measurement_device_type 'Bruker CCD area detector '
_diffrn_measurement_method 'phi and omega scans'
_diffrn_radiation_monochromator graphite
_diffrn_radiation_source 'fine-focus sealed tube'
_diffrn_radiation_type MoK\a
_diffrn_radiation_wavelength 0.71073
_diffrn_reflns_av_R_equivalents 0.0945
_diffrn_reflns_av_sigmaI/netI 0.0758
_diffrn_reflns_limit_h_max 10
_diffrn_reflns_limit_h_min -22
_diffrn_reflns_limit_k_max 18
_diffrn_reflns_limit_k_min -15
_diffrn_reflns_limit_l_max 32
_diffrn_reflns_limit_l_min -27
_diffrn_reflns_number 20918
_diffrn_reflns_theta_full 23.29
_diffrn_reflns_theta_max 23.29
_diffrn_reflns_theta_min 1.67
_exptl_absorpt_coefficient_mu 1.381
_exptl_absorpt_correction_T_max 0.9205
_exptl_absorpt_correction_T_min 0.7820
_exptl_absorpt_correction_type empirical
_exptl_crystal_colour blue
_exptl_crystal_density_diffrn 2.027
_exptl_crystal_density_method 'not measured'
_exptl_crystal_description rhombic
_exptl_crystal_F_000 6452
_exptl_crystal_size_max 0.18
_exptl_crystal_size_mid 0.15
_exptl_crystal_size_min 0.06
_refine_diff_density_max 1.749
_refine_diff_density_min -0.648
_refine_diff_density_rms 0.129
_refine_ls_extinction_method none
_refine_ls_goodness_of_fit_ref 0.950
_refine_ls_hydrogen_treatment mixed
_refine_ls_matrix_type full
_refine_ls_number_parameters 759
_refine_ls_number_reflns 7345
_refine_ls_number_restraints 0
_refine_ls_restrained_S_all 0.950
_refine_ls_R_factor_all 0.0839
_refine_ls_R_factor_gt 0.0576
_refine_ls_shift/su_max 3.199
_refine_ls_shift/su_mean 0.104
_refine_ls_structure_factor_coef Fsqd
_refine_ls_weighting_details 'calc w=1/[\s^2^(Fo^2^)+(0.1056P)^2^+41.3646P] where P=(Fo^2^+2Fc^2^)/3'
_refine_ls_weighting_scheme calc
_refine_ls_wR_factor_gt 0.1540
_refine_ls_wR_factor_ref 0.1754
_reflns_number_gt 5235
_reflns_number_total 7345
_reflns_threshold_expression >2sigma(I)
_cod_data_source_file 906668csup1.cif
_cod_data_source_block vbp-j2
_cod_depositor_comments
;
The following automatic conversions were performed:

'_symmetry_cell_setting' tag value 'orthrombic' was replaced with
'orthorhombic' value as specified in the replacement file
'/home/robertas/cod-tools/perl-scripts/inputs/replacement_values.lst'.

Automatic conversion script
Id: cif_fix_values 3143 2015-03-26 13:38:13Z robertas 
;
_cod_original_cell_volume 10410.8(18)
_cod_original_sg_symbol_H-M Pbca
_cod_database_code 7110696

loop_
_symmetry_equiv_pos_as_xyz
'x, y, z'
'-x+1/2, -y, z+1/2'
'-x, y+1/2, -z+1/2'
'x+1/2, -y+1/2, -z'
'-x, -y, -z'
'x-1/2, y, -z-1/2'
'x, -y-1/2, z-1/2'
'-x-1/2, y-1/2, z'

loop_
_atom_site_label
_atom_site_type_symbol
_atom_site_fract_x
_atom_site_fract_y
_atom_site_fract_z
_atom_site_U_iso_or_equiv
_atom_site_adp_type
_atom_site_occupancy
_atom_site_symmetry_multiplicity
_atom_site_calc_flag
_atom_site_refinement_flags
V1 V 0.09553(6) 0.69226(7) 0.46216(4) 0.0247(3) Uani 1 1 d .
V2 V 0.01471(6) 1.09477(8) 0.62421(4) 0.0267(3) Uani 1 1 d .
V3 V 0.02290(6) 0.80723(7) 0.59800(4) 0.0255(3) Uani 1 1 d .
V4 V -0.10329(6) 1.01689(8) 0.66170(4) 0.0307(3) Uani 1 1 d .
V5 V 0.14611(6) 0.86229(8) 0.63807(4) 0.0259(3) Uani 1 1 d .
V6 V 0.15828(5) 0.85905(7) 0.47821(4) 0.0235(3) Uani 1 1 d .
P1 P 0.21660(9) 0.89746(15) 0.38178(7) 0.0399(9) Uani 1 1 d .
P2 P 0.01767(10) 0.71216(12) 0.37402(6) 0.0336(5) Uani 1 1 d .
P3 P -0.07234(9) 0.83255(12) 0.67959(6) 0.0280(5) Uani 1 1 d .
P4 P 0.24850(9) 0.82723(12) 0.56432(6) 0.0242(4) Uani 1 1 d .
P5 P 0.05694(9) 0.62977(11) 0.55864(6) 0.0245(4) Uani 1 1 d .
P6 P 0.12136(9) 1.02616(12) 0.69059(6) 0.0256(4) Uani 1 1 d .
K1 K 0.0000 1.0000 0.5000 0.0391(6) Uani 1 2 d S
O1 O 0.2786(3) 0.8901(5) 0.3598(2) 0.067(2) Uani 1 1 d .
O2 O 0.1749(2) 0.8244(3) 0.36439(16) 0.0373(13) Uani 1 1 d .
O3 O -0.0042(3) 0.6501(4) 0.34011(19) 0.0533(17) Uani 1 1 d .
O4 O 0.0836(2) 0.7433(3) 0.35887(15) 0.0344(13) Uani 1 1 d .
O5 O 0.0229(2) 0.6769(3) 0.42160(17) 0.0406(14) Uani 1 1 d .
O6 O 0.2215(2) 0.8904(3) 0.43336(16) 0.0365(13) Uani 1 1 d .
O7 O 0.1135(2) 0.7961(3) 0.43156(15) 0.0284(12) Uani 1 1 d .
O8 O 0.1456(2) 0.6257(3) 0.44613(17) 0.0376(13) Uani 1 1 d .
O9 O 0.2321(2) 0.8666(3) 0.51886(15) 0.0294(12) Uani 1 1 d .
O10 O 0.1151(2) 0.9355(3) 0.49010(18) 0.0388(13) Uani 1 1 d .
O11 O 0.1331(2) 0.7598(3) 0.51067(14) 0.0245(11) Uani 1 1 d .
O12 O 0.0432(2) 0.6368(3) 0.50792(16) 0.0349(13) Uani 1 1 d .
O13 O 0.0477(2) 0.5432(3) 0.57531(17) 0.0341(12) Uani 1 1 d .
O14 O 0.3166(2) 0.8123(3) 0.56865(16) 0.0319(12) Uani 1 1 d .
O15 O 0.2127(2) 0.7430(3) 0.56760(14) 0.0234(11) Uani 1 1 d .
O16 O 0.1264(2) 0.6545(3) 0.56689(15) 0.0244(11) Uani 1 1 d .
O17 O 0.0155(2) 0.6889(3) 0.58484(17) 0.0327(12) Uani 1 1 d .
O18 O 0.1126(2) 0.7978(3) 0.58791(15) 0.0240(11) Uani 1 1 d .
O19 O 0.2240(2) 0.8815(3) 0.60345(16) 0.0305(12) Uani 1 1 d .
O20 O 0.1643(2) 0.8008(3) 0.67813(17) 0.0414(14) Uani 1 1 d .
O21 O 0.0570(2) 0.8844(3) 0.64243(15) 0.0248(11) Uani 1 1 d .
O22 O -0.0456(2) 0.7830(3) 0.64053(17) 0.0354(13) Uani 1 1 d .
O23 O 0.1638(2) 0.9742(3) 0.66120(17) 0.0366(13) Uani 1 1 d .
O24 O -0.0074(2) 0.8563(3) 0.55615(17) 0.0372(13) Uani 1 1 d .
O25 O -0.1038(2) 0.7763(3) 0.71281(17) 0.0400(14) Uani 1 1 d .
O26 O -0.0175(2) 0.8784(3) 0.70444(15) 0.0292(12) Uani 1 1 d .
O27 O 0.0683(2) 0.9687(3) 0.70900(15) 0.0268(11) Uani 1 1 d .
O28 O 0.1548(2) 1.0635(3) 0.72989(17) 0.0385(13) Uani 1 1 d .
O29 O -0.0141(2) 0.9960(3) 0.65574(15) 0.0255(11) Uani 1 1 d .
O30 O 0.0910(2) 1.0937(3) 0.66185(18) 0.0370(13) Uani 1 1 d .
O31 O -0.1173(2) 0.8971(3) 0.66238(19) 0.0383(13) Uani 1 1 d .
O32 O -0.1155(3) 1.0494(4) 0.71188(18) 0.0467(15) Uani 1 1 d .
O33 O -0.1841(2) 1.0218(4) 0.6304(2) 0.0471(15) Uani 1 1 d .
O34 O -0.0751(2) 1.1114(3) 0.62570(15) 0.0271(11) Uani 1 1 d .
O35 O 0.0274(2) 1.2144(3) 0.6248(2) 0.0464(15) Uani 1 1 d .
O36 O 0.0368(3) 1.0691(4) 0.57495(17) 0.0435(15) Uani 1 1 d .
B1 B 0.0230(4) 0.9334(5) 0.6762(2) 0.0243(18) Uani 1 1 d .
B2 B 0.1455(4) 0.7404(5) 0.5577(3) 0.0221(17) Uani 1 1 d .
B3 B -0.1110(4) 1.1850(5) 0.6166(3) 0.029(2) Uani 1 1 d .
N1 N 0.0816(3) 0.0951(4) 0.0294(2) 0.0364(16) Uani 1 1 d .
H1A H 0.0799 0.0553 0.0499 0.080 Uiso 1 1 calc .
H1B H 0.0433 0.1104 0.0220 0.080 Uiso 1 1 calc .
H1C H 0.1021 0.1379 0.0406 0.080 Uiso 1 1 calc .
N2 N 0.1629(3) 0.1957(4) -0.0356(2) 0.0389(17) Uani 1 1 d .
H2A H 0.2015 0.1763 -0.0309 0.080 Uiso 1 1 calc .
H2B H 0.1496 0.2182 -0.0097 0.080 Uiso 1 1 calc .
N3' C 0.1813(8) 0.3747(10) -0.0153(5) 0.023(3) Uani 0.50 1 d P
H3'1 H 0.1484 0.4108 -0.0257 0.09(4) Uiso 0.50 1 calc PR
H3'2 H 0.1625 0.3346 0.0046 0.09(4) Uiso 0.50 1 calc PR
N3 C 0.2222(12) 0.3383(14) -0.0155(6) 0.040(5) Uani 0.50 1 d P
H3A H 0.2634 0.3157 -0.0109 0.09(4) Uiso 0.50 1 calc PR
H3B H 0.1939 0.3031 0.0010 0.09(4) Uiso 0.50 1 calc PR
N4 N 0.1745(4) 0.3694(5) 0.0771(3) 0.058(2) Uani 1 1 d .
H4A H 0.1574 0.3872 0.1026 0.080 Uiso 1 1 calc .
H4B H 0.2065 0.3367 0.0835 0.080 Uiso 1 1 calc .
H4C H 0.1464 0.3414 0.0613 0.080 Uiso 1 1 calc .
N5 N 0.1127(4) 0.2580(5) 0.6979(3) 0.063(2) Uani 1 1 d .
H5A H 0.1043 0.2092 0.6859 0.080 Uiso 1 1 calc .
H5B H 0.0866 0.2954 0.6869 0.080 Uiso 1 1 calc .
H5C H 0.1086 0.2553 0.7276 0.080 Uiso 1 1 calc .
N6 N 0.1974(4) 0.4321(7) 0.6709(3) 0.079(3) Uani 1 1 d .
H6A H 0.2129 0.4770 0.6846 0.080 Uiso 1 1 calc .
H6B H 0.2242 0.4178 0.6491 0.080 Uiso 1 1 calc .
N7 N 0.0338(3) 0.5081(4) 0.6620(2) 0.0455(18) Uani 1 1 d .
H7A H 0.0174 0.4576 0.6587 0.080 Uiso 1 1 calc .
H7B H 0.0382 0.5302 0.6344 0.080 Uiso 1 1 calc .
N8 N -0.1166(3) 0.6139(5) 0.6872(2) 0.0433(18) Uani 1 1 d .
H8A H -0.1506 0.6180 0.6702 0.080 Uiso 1 1 calc .
H8B H -0.1035 0.6639 0.6946 0.080 Uiso 1 1 calc .
H8C H -0.1254 0.5857 0.7120 0.080 Uiso 1 1 calc .
C1 C 0.1143(4) 0.0643(5) -0.0114(3) 0.047(2) Uani 1 1 d .
H1D H 0.1552 0.0451 -0.0027 0.080 Uiso 1 1 calc .
H1E H 0.0916 0.0176 -0.0232 0.080 Uiso 1 1 calc .
C2 C 0.1214(4) 0.1259(5) -0.0476(3) 0.042(2) Uani 1 1 d .
H2C H 0.0808 0.1474 -0.0552 0.080 Uiso 1 1 calc .
H2D H 0.1378 0.0988 -0.0741 0.080 Uiso 1 1 calc .
C3 C 0.1656(4) 0.2608(6) -0.0707(3) 0.050(2) Uani 1 1 d .
H3A H 0.1784 0.2366 -0.0990 0.080 Uiso 1 1 calc .
H3B H 0.1245 0.2841 -0.0748 0.080 Uiso 1 1 calc .
C4 C 0.2093(8) 0.3268(9) -0.0583(6) 0.097(6) Uani 1 1 d .
H4D H 0.193(13) 0.378(15) -0.029(9) 0.08 Uiso 1 1 d .
H4E H 0.217(9) 0.367(13) -0.085(7) 0.08 Uiso 1 1 d .
C5 C 0.2217(8) 0.4195(7) 0.0086(6) 0.112(6) Uani 1 1 d .
H5D H 0.1997 0.4574 0.0000 0.08 Uiso 1 1 d .
H5E H 0.2582 0.4128 0.0016 0.08 Uiso 1 1 d .
C6 C 0.1961(6) 0.4393(6) 0.0509(4) 0.075(3) Uani 1 1 d .
H6C H 0.1615 0.4765 0.0463 0.080 Uiso 1 1 calc .
H6D H 0.2272 0.4684 0.0683 0.080 Uiso 1 1 calc .
C7 C 0.1768(5) 0.2815(7) 0.6866(3) 0.063(3) Uani 1 1 d .
H7C H 0.1813 0.2821 0.6541 0.080 Uiso 1 1 calc .
H7D H 0.2049 0.2402 0.6984 0.080 Uiso 1 1 calc .
C8 C 0.1952(5) 0.3636(8) 0.7047(4) 0.070(3) Uani 1 1 d .
H8D H 0.2358 0.3586 0.7184 0.080 Uiso 1 1 calc .
H8E H 0.1661 0.3787 0.7282 0.080 Uiso 1 1 calc .
C9 C 0.1381(5) 0.4544(9) 0.6498(3) 0.077(4) Uani 1 1 d .
H9A H 0.1173 0.4049 0.6395 0.080 Uiso 1 1 calc .
H9B H 0.1460 0.4889 0.6238 0.080 Uiso 1 1 calc .
C10 C 0.0951(4) 0.5009(9) 0.6831(4) 0.077(4) Uani 1 1 d .
H10A H 0.0919 0.4709 0.7112 0.080 Uiso 1 1 calc .
H10B H 0.1118 0.5551 0.6894 0.080 Uiso 1 1 calc .
C11 C -0.0097(4) 0.5604(6) 0.6892(3) 0.049(2) Uani 1 1 d .
H11A H -0.0193 0.5338 0.7176 0.080 Uiso 1 1 calc .
H11B H 0.0089 0.6135 0.6955 0.080 Uiso 1 1 calc .
C12 C -0.0676(4) 0.5708(6) 0.6616(3) 0.049(2) Uani 1 1 d .
H12A H -0.0579 0.6019 0.6347 0.080 Uiso 1 1 calc .
H12B H -0.0827 0.5172 0.6525 0.080 Uiso 1 1 calc .
OW1 O 0.1526(3) 0.7781(3) 0.26950(17) 0.0436(14) Uani 1 1 d .
H51A H 0.1909 0.8057 0.2613 0.080 Uiso 1 1 calc .
H51B H 0.1283 0.8057 0.2924 0.080 Uiso 1 1 calc .
OW2 O -0.0661(3) 0.7762(4) 0.4804(2) 0.0516(16) Uani 1 1 d .
H52A H -0.0270 0.8038 0.4748 0.080 Uiso 1 1 calc .
H52B H -0.0930 0.8038 0.5018 0.080 Uiso 1 1 calc .
OW3 O 0.2152(5) 0.6220(7) 0.6446(4) 0.134(4) Uani 1 1 d .
H53A H 0.2543 0.6493 0.6386 0.080 Uiso 1 1 calc .
H53B H 0.1896 0.6493 0.6670 0.080 Uiso 1 1 calc .
C14 C -0.3131(10) 0.9196(15) 0.6430(7) 0.163(10) Uani 1 1 d .
H54A H -0.3489 0.9035 0.6601 2.6(6) Uiso 1 1 calc R
H54B H -0.3084 0.8834 0.6177 2.6(6) Uiso 1 1 calc R
H54C H -0.3183 0.9749 0.6325 2.6(6) Uiso 1 1 calc R
OW4 O -0.2366(6) 0.7776(13) 0.6928(5) 0.228(10) Uani 1 1 d .
H55A H -0.1970 0.8051 0.6893 0.080 Uiso 1 1 calc .
H55B H -0.2654 0.8051 0.7129 0.080 Uiso 1 1 calc .
OW5 O 0.2718(5) 1.0505(15) 0.7413(5) 0.329(15) Uani 1 1 d .
H56A H 0.3108 1.0780 0.7350 0.080 Uiso 1 1 calc .
H56B H 0.2458 1.0780 0.7633 0.080 Uiso 1 1 calc .
C13 C 0.1207(11) 0.8910(13) 0.7900(6) 0.151(8) Uani 1 1 d .
H57A H 0.1585 0.8710 0.8032 2.6(6) Uiso 1 1 calc R
H57B H 0.0943 0.9127 0.8132 2.6(6) Uiso 1 1 calc R
H57C H 0.1303 0.9337 0.7688 2.6(6) Uiso 1 1 calc R
OW6 O 0.0272(9) 0.7194(18) 0.7569(6) 0.315(14) Uani 1 1 d .
H58A H 0.0667 0.7467 0.7524 0.080 Uiso 1 1 calc .
H58B H -0.0001 0.7467 0.7782 0.080 Uiso 1 1 calc .
N9 N 0.0905(8) 0.6728(11) 0.2682(4) 0.147(7) Uani 1 1 d .
H59A H 0.0753 0.7130 0.2835 2.6(6) Uiso 1 1 calc R
H59C H 0.0869 0.6723 0.2394 2.6(6) Uiso 1 1 calc R
N10 N 0.2626(7) 1.0848(7) 0.3311(6) 0.153(8) Uani 1 1 d .
H60B H 0.2264 1.0773 0.3426 2.6(6) Uiso 1 1 calc R
H60C H 0.2662 1.0951 0.3028 2.6(6) Uiso 1 1 calc R

loop_
_atom_site_aniso_label
_atom_site_aniso_U_11
_atom_site_aniso_U_22
_atom_site_aniso_U_33
_atom_site_aniso_U_23
_atom_site_aniso_U_13
_atom_site_aniso_U_12
V1 0.0249(7) 0.0289(7) 0.0203(6) 0.0020(5) -0.0019(5) -0.0014(5)
V2 0.0242(7) 0.0316(7) 0.0244(7) 0.0006(5) -0.0002(5) -0.0012(5)
V3 0.0212(7) 0.0321(7) 0.0231(6) -0.0019(5) -0.0003(5) -0.0010(5)
V4 0.0250(7) 0.0389(8) 0.0283(7) 0.0072(6) 0.0024(5) 0.0036(6)
V5 0.0204(7) 0.0333(7) 0.0242(6) -0.0046(5) -0.0012(5) 0.0012(5)
V6 0.0207(7) 0.0265(7) 0.0233(6) 0.0032(5) 0.0009(5) 0.0009(5)
P1 0.0215(13) 0.0649(17) 0.0332(13) 0.0186(11) 0.0035(9) 0.0051(10)
P2 0.0449(13) 0.0285(11) 0.0274(10) -0.0021(9) -0.0132(9) 0.0010(9)
P3 0.0271(11) 0.0314(10) 0.0254(10) 0.0039(8) 0.0072(8) -0.0024(9)
P4 0.0190(10) 0.0306(10) 0.0230(9) -0.0033(8) 0.0016(8) 0.0006(8)
P5 0.0269(11) 0.0246(10) 0.0221(9) -0.0011(8) 0.0028(8) -0.0040(8)
P6 0.0221(11) 0.0316(10) 0.0230(9) -0.0058(8) -0.0032(8) 0.0017(8)
K1 0.0341(15) 0.0466(15) 0.0366(14) -0.0065(11) -0.0025(11) 0.0055(12)
O1 0.024(3) 0.130(7) 0.048(4) 0.029(4) 0.014(3) 0.013(4)
O2 0.032(3) 0.053(3) 0.027(3) 0.009(2) 0.009(2) 0.019(3)
O3 0.078(5) 0.042(4) 0.040(3) -0.005(3) -0.024(3) -0.005(3)
O4 0.048(3) 0.036(3) 0.019(2) 0.000(2) -0.003(2) 0.007(3)
O5 0.036(3) 0.055(4) 0.031(3) 0.013(3) -0.010(2) -0.013(3)
O6 0.026(3) 0.053(3) 0.030(3) 0.014(3) 0.003(2) -0.003(2)
O7 0.032(3) 0.034(3) 0.019(2) 0.002(2) -0.002(2) 0.003(2)
O8 0.041(3) 0.033(3) 0.039(3) -0.002(2) 0.001(3) 0.004(2)
O9 0.024(3) 0.036(3) 0.028(3) 0.003(2) -0.004(2) -0.006(2)
O10 0.034(3) 0.033(3) 0.049(3) -0.002(3) -0.001(3) 0.002(2)
O11 0.024(3) 0.031(3) 0.018(2) 0.002(2) -0.002(2) -0.006(2)
O12 0.033(3) 0.044(3) 0.029(3) 0.004(2) -0.003(2) -0.014(2)
O13 0.040(3) 0.027(3) 0.036(3) -0.002(2) 0.005(2) -0.006(2)
O14 0.022(3) 0.041(3) 0.033(3) -0.003(2) 0.000(2) -0.001(2)
O15 0.020(3) 0.026(3) 0.024(2) 0.000(2) 0.003(2) 0.001(2)
O16 0.027(3) 0.025(3) 0.021(2) 0.001(2) 0.000(2) 0.001(2)
O17 0.023(3) 0.031(3) 0.044(3) -0.009(2) 0.006(2) -0.005(2)
O18 0.020(3) 0.030(3) 0.023(2) -0.007(2) 0.002(2) -0.003(2)
O19 0.020(3) 0.040(3) 0.032(3) -0.013(2) 0.006(2) -0.003(2)
O20 0.038(3) 0.055(4) 0.031(3) 0.006(3) -0.006(2) 0.006(3)
O21 0.017(3) 0.032(3) 0.025(3) -0.006(2) -0.003(2) 0.002(2)
O22 0.027(3) 0.047(3) 0.033(3) -0.010(3) 0.006(2) -0.009(2)
O23 0.027(3) 0.045(3) 0.038(3) -0.017(3) 0.005(2) -0.008(2)
O24 0.032(3) 0.044(3) 0.035(3) 0.004(3) -0.006(2) 0.004(3)
O25 0.044(3) 0.042(3) 0.035(3) 0.007(3) 0.009(3) -0.010(3)
O26 0.031(3) 0.033(3) 0.024(3) 0.004(2) 0.003(2) 0.000(2)
O27 0.025(3) 0.032(3) 0.024(2) -0.004(2) -0.002(2) 0.000(2)
O28 0.032(3) 0.052(3) 0.031(3) -0.015(3) -0.004(2) -0.003(3)
O29 0.022(3) 0.028(3) 0.026(3) 0.003(2) 0.002(2) 0.002(2)
O30 0.033(3) 0.034(3) 0.044(3) 0.004(3) -0.014(3) -0.007(2)
O31 0.023(3) 0.036(3) 0.055(3) 0.005(3) 0.002(3) -0.002(2)
O32 0.051(4) 0.057(4) 0.033(3) 0.003(3) 0.010(3) 0.012(3)
O33 0.028(3) 0.056(4) 0.057(4) 0.020(3) -0.012(3) -0.005(3)
O34 0.029(3) 0.029(3) 0.024(3) 0.007(2) -0.003(2) 0.001(2)
O35 0.033(3) 0.029(3) 0.076(4) 0.008(3) -0.008(3) -0.002(2)
O36 0.037(3) 0.063(4) 0.030(3) -0.012(3) 0.009(2) -0.014(3)
B1 0.022(5) 0.037(5) 0.014(4) -0.003(4) 0.000(3) 0.002(4)
B2 0.020(5) 0.026(4) 0.020(4) -0.003(3) 0.004(3) -0.001(3)
B3 0.031(5) 0.033(5) 0.023(4) 0.002(4) 0.002(4) 0.005(4)
N1 0.040(4) 0.032(4) 0.037(4) 0.004(3) -0.001(3) 0.004(3)
N2 0.025(4) 0.057(4) 0.036(4) 0.004(3) -0.003(3) -0.002(3)
N3' 0.018(9) 0.034(9) 0.018(7) -0.004(7) 0.003(6) 0.002(8)
N3 0.049(16) 0.044(10) 0.025(8) 0.016(7) -0.019(8) -0.012(11)
N4 0.068(6) 0.041(4) 0.066(5) -0.012(4) 0.023(4) 0.011(4)
N5 0.085(7) 0.061(5) 0.043(4) -0.010(4) -0.009(4) 0.005(5)
N6 0.055(6) 0.112(8) 0.069(6) -0.024(6) 0.004(5) 0.012(5)
N7 0.042(4) 0.051(4) 0.044(4) 0.002(3) 0.006(3) 0.003(4)
N8 0.040(4) 0.060(5) 0.030(4) 0.009(3) 0.001(3) 0.001(4)
C1 0.037(5) 0.042(5) 0.062(6) -0.007(5) 0.003(4) 0.000(4)
C2 0.037(5) 0.053(5) 0.036(5) -0.008(4) 0.000(4) 0.000(4)
C3 0.053(6) 0.064(6) 0.032(4) 0.009(4) -0.001(4) 0.018(5)
C4 0.119(12) 0.084(10) 0.086(12) 0.041(9) -0.020(10) -0.044(9)
C5 0.146(14) 0.042(7) 0.148(14) 0.020(8) 0.096(12) 0.014(8)
C6 0.094(9) 0.040(6) 0.091(8) 0.016(6) -0.019(7) -0.007(6)
C7 0.064(7) 0.068(7) 0.058(6) -0.020(5) 0.015(5) 0.003(6)
C8 0.061(7) 0.089(9) 0.061(6) 0.013(6) 0.017(6) 0.004(6)
C9 0.039(6) 0.155(12) 0.038(5) -0.013(6) -0.003(4) 0.014(7)
C10 0.036(6) 0.137(11) 0.057(6) -0.033(7) -0.010(5) 0.021(6)
C11 0.042(5) 0.064(6) 0.040(5) -0.003(4) 0.004(4) 0.018(5)
C12 0.031(5) 0.073(7) 0.043(5) -0.001(5) 0.003(4) 0.011(5)
OW1 0.060(4) 0.045(3) 0.025(3) -0.015(3) 0.005(3) 0.009(3)
OW2 0.052(4) 0.051(4) 0.052(4) -0.002(3) 0.010(3) -0.009(3)
OW3 0.155(10) 0.119(9) 0.126(8) 0.025(7) -0.002(8) 0.023(7)
C14 0.153(19) 0.20(2) 0.136(16) -0.080(16) -0.006(14) -0.080(17)
OW4 0.106(9) 0.40(3) 0.176(13) -0.132(16) 0.038(9) -0.083(13)
OW5 0.065(7) 0.73(4) 0.194(13) -0.29(2) -0.057(8) 0.125(14)
C13 0.25(2) 0.121(14) 0.087(12) 0.023(11) -0.020(13) -0.061(15)
OW6 0.23(2) 0.51(4) 0.210(18) -0.18(2) -0.073(15) 0.10(2)
N9 0.201(16) 0.164(13) 0.077(8) -0.076(9) 0.064(10) -0.107(13)
N10 0.141(13) 0.075(8) 0.243(19) 0.029(10) 0.154(13) -0.005(8)

loop_
_atom_type_symbol
_atom_type_description
_atom_type_scat_dispersion_real
_atom_type_scat_dispersion_imag
_atom_type_scat_source
P P 0.1023 0.0942 'International Tables Vol C Tables 4.2.6.8 and 6.1.1.4'
V V 0.3005 0.5294 'International Tables Vol C Tables 4.2.6.8 and 6.1.1.4'
K K 0.2009 0.2494 'International Tables Vol C Tables 4.2.6.8 and 6.1.1.4'
O O 0.0106 0.0060 'International Tables Vol C Tables 4.2.6.8 and 6.1.1.4'
N N 0.0061 0.0033 'International Tables Vol C Tables 4.2.6.8 and 6.1.1.4'
H H 0.0000 0.0000 'International Tables Vol C Tables 4.2.6.8 and 6.1.1.4'
B B 0.0013 0.0007 'International Tables Vol C Tables 4.2.6.8 and 6.1.1.4'
C C 0.0033 0.0016 'International Tables Vol C Tables 4.2.6.8 and 6.1.1.4'

loop_
_geom_angle_atom_site_label_1
_geom_angle_atom_site_label_2
_geom_angle_atom_site_label_3
_geom_angle
_geom_angle_site_symmetry_1
_geom_angle_site_symmetry_3
O8 V1 O7 108.2(2) . .
O8 V1 O12 106.2(3) . .
O7 V1 O12 145.5(2) . .
O8 V1 O11 108.4(2) . .
O7 V1 O11 77.24(19) . .
O12 V1 O11 89.16(19) . .
O8 V1 O5 105.3(3) . .
O7 V1 O5 89.0(2) . .
O12 V1 O5 84.9(2) . .
O11 V1 O5 146.1(2) . .
O36 V2 O34 110.6(2) . .
O36 V2 O29 108.6(3) . .
O34 V2 O29 77.85(19) . .
O36 V2 O35 103.1(3) . .
O34 V2 O35 90.0(2) . .
O29 V2 O35 148.4(2) . .
O36 V2 O30 105.5(3) . .
O34 V2 O30 143.8(2) . .
O29 V2 O30 89.2(2) . .
O35 V2 O30 83.6(2) . .
O24 V3 O18 108.6(2) . .
O24 V3 O21 110.7(2) . .
O18 V3 O21 77.58(19) . .
O24 V3 O17 107.3(3) . .
O18 V3 O17 88.5(2) . .
O21 V3 O17 142.0(2) . .
O24 V3 O22 106.8(3) . .
O18 V3 O22 144.6(2) . .
O21 V3 O22 88.7(2) . .
O17 V3 O22 82.6(2) . .
O32 V4 O29 107.6(3) . .
O32 V4 O34 107.4(3) . .
O29 V4 O34 77.5(2) . .
O32 V4 O31 106.9(3) . .
O29 V4 O31 88.8(2) . .
O34 V4 O31 145.5(2) . .
O32 V4 O33 106.3(3) . .
O29 V4 O33 145.9(2) . .
O34 V4 O33 89.1(2) . .
O31 V4 O33 84.8(2) . .
O20 V5 O21 107.8(2) . .
O20 V5 O18 108.7(3) . .
O21 V5 O18 77.75(19) . .
O20 V5 O23 105.6(3) . .
O21 V5 O23 89.8(2) . .
O18 V5 O23 145.7(2) . .
O20 V5 O19 106.0(3) . .
O21 V5 O19 146.2(2) . .
O18 V5 O19 90.07(19) . .
O23 V5 O19 82.7(2) . .
O10 V6 O11 111.9(2) . .
O10 V6 O6 110.6(3) . .
O11 V6 O6 137.5(2) . .
O10 V6 O7 106.0(2) . .
O11 V6 O7 77.46(19) . .
O6 V6 O7 89.8(2) . .
O10 V6 O9 106.4(2) . .
O11 V6 O9 88.47(19) . .
O6 V6 O9 81.0(2) . .
O7 V6 O9 147.5(2) . .
O1 P1 O33 112.0(4) . 5_576
O1 P1 O6 111.6(3) . .
O33 P1 O6 109.3(3) 5_576 .
O1 P1 O2 107.8(4) . .
O33 P1 O2 108.0(3) 5_576 .
O6 P1 O2 108.0(3) . .
O3 P2 O5 113.0(3) . .
O3 P2 O35 109.8(3) . 5_576
O5 P2 O35 108.4(3) . 5_576
O3 P2 O4 107.9(3) . .
O5 P2 O4 108.6(3) . .
O35 P2 O4 109.0(3) 5_576 .
O25 P3 O31 110.7(3) . .
O25 P3 O22 110.3(3) . .
O31 P3 O22 110.5(3) . .
O25 P3 O26 108.5(3) . .
O31 P3 O26 108.0(3) . .
O22 P3 O26 108.8(3) . .
O14 P4 O9 111.7(3) . .
O14 P4 O19 111.2(3) . .
O9 P4 O19 110.1(3) . .
O14 P4 O15 109.5(3) . .
O9 P4 O15 107.7(3) . .
O19 P4 O15 106.4(3) . .
O13 P5 O17 110.1(3) . .
O13 P5 O12 111.5(3) . .
O17 P5 O12 109.9(3) . .
O13 P5 O16 108.3(3) . .
O17 P5 O16 108.5(3) . .
O12 P5 O16 108.5(3) . .
O28 P6 O23 112.6(3) . .
O28 P6 O30 110.3(3) . .
O23 P6 O30 109.5(3) . .
O28 P6 O27 108.6(3) . .
O23 P6 O27 107.8(3) . .
O30 P6 O27 108.0(3) . .
O36 K1 O36 180.000(1) . 5_576
O36 K1 O10 88.96(17) . .
O36 K1 O10 91.04(17) 5_576 .
O36 K1 O10 91.04(17) . 5_576
O36 K1 O10 88.96(17) 5_576 5_576
O10 K1 O10 180.000(1) . 5_576
O36 K1 O24 82.66(17) . .
O36 K1 O24 97.34(17) 5_576 .
O10 K1 O24 78.40(15) . .
O10 K1 O24 101.60(15) 5_576 .
O36 K1 O24 97.34(17) . 5_576
O36 K1 O24 82.66(17) 5_576 5_576
O10 K1 O24 101.60(15) . 5_576
O10 K1 O24 78.40(15) 5_576 5_576
O24 K1 O24 180.000(1) . 5_576
B3 O2 P1 118.5(5) 5_576 .
B3 O4 P2 117.8(5) 5_576 .
P2 O5 V1 124.7(3) . .
P1 O6 V6 130.1(3) . .
B3 O7 V1 128.9(5) 5_576 .
B3 O7 V6 126.6(5) 5_576 .
V1 O7 V6 102.6(2) . .
P4 O9 V6 133.5(3) . .
V6 O10 K1 149.5(3) . .
B2 O11 V6 126.9(4) . .
B2 O11 V1 130.6(4) . .
V6 O11 V1 102.2(2) . .
P5 O12 V1 126.5(3) . .
B2 O15 P4 119.4(4) . .
B2 O16 P5 118.5(4) . .
P5 O17 V3 132.0(3) . .
B2 O18 V5 128.7(4) . .
B2 O18 V3 127.9(4) . .
V5 O18 V3 101.8(2) . .
P4 O19 V5 125.7(3) . .
B1 O21 V5 129.1(4) . .
B1 O21 V3 128.1(4) . .
V5 O21 V3 101.8(2) . .
P3 O22 V3 131.3(3) . .
P6 O23 V5 126.4(3) . .
V3 O24 K1 145.6(3) . .
B1 O26 P3 117.0(4) . .
B1 O27 P6 118.4(4) . .
B1 O29 V4 129.2(4) . .
B1 O29 V2 127.7(4) . .
V4 O29 V2 102.2(2) . .
P6 O30 V2 132.1(3) . .
P3 O31 V4 126.1(3) . .
P1 O33 V4 123.3(4) 5_576 .
B3 O34 V2 129.6(5) . .
B3 O34 V4 125.6(5) . .
V2 O34 V4 102.1(2) . .
P2 O35 V2 132.9(3) 5_576 .
V2 O36 K1 143.5(3) . .
O29 B1 O21 111.8(5) . .
O29 B1 O27 111.6(6) . .
O21 B1 O27 109.1(6) . .
O29 B1 O26 109.7(6) . .
O21 B1 O26 110.2(6) . .
O27 B1 O26 104.2(5) . .
O11 B2 O18 111.1(6) . .
O11 B2 O15 111.4(6) . .
O18 B2 O15 109.3(5) . .
O11 B2 O16 109.3(6) . .
O18 B2 O16 110.5(5) . .
O15 B2 O16 105.2(6) . .
O34 B3 O7 112.0(6) . 5_576
O34 B3 O4 110.2(6) . 5_576
O7 B3 O4 109.1(6) 5_576 5_576
O34 B3 O2 109.6(6) . 5_576
O7 B3 O2 110.8(6) 5_576 5_576
O4 B3 O2 105.0(6) 5_576 5_576
C1 N1 H1A 109.5 . .
C1 N1 H1B 109.4 . .
H1A N1 H1B 109.5 . .
C1 N1 H1C 109.5 . .
H1A N1 H1C 109.5 . .
H1B N1 H1C 109.5 . .
C2 N2 C3 113.6(6) . .
C2 N2 H2A 108.8 . .
C3 N2 H2A 108.9 . .
C2 N2 H2B 108.8 . .
C3 N2 H2B 108.9 . .
H2A N2 H2B 107.8 . .
C5 N3' C4 116.1(13) . .
C5 N3' H3'1 108.1 . .
C4 N3' H3'1 108.3 . .
C5 N3' H3'2 108.3 . .
C4 N3' H3'2 108.3 . .
H3'1 N3' H3'2 107.4 . .
C5 N3' H5D 33.4(7) . .
C4 N3' H5D 125.8(11) . .
H3'1 N3' H5D 74.9 . .
H3'2 N3' H5D 122.5 . .
C4 N3 C5 125.9(18) . .
C4 N3 H3A 106.6 . .
C5 N3 H3A 106.4 . .
C4 N3 H3B 105.6 . .
C5 N3 H3B 105.0 . .
H3A N3 H3B 106.0 . .
C4 N3 H5E 122.9(13) . .
C5 N3 H5E 31.4(7) . .
H3A N3 H5E 78.7 . .
H3B N3 H5E 127.9 . .
C6 N4 H4A 109.4 . .
C6 N4 H4B 109.6 . .
H4A N4 H4B 109.6 . .
C6 N4 H4C 109.4 . .
H4A N4 H4C 109.4 . .
H4B N4 H4C 109.4 . .
C7 N5 H5A 109.5 . .
C7 N5 H5B 109.5 . .
H5A N5 H5B 109.4 . .
C7 N5 H5C 109.6 . .
H5A N5 H5C 109.3 . .
H5B N5 H5C 109.4 . .
C9 N6 C8 116.2(9) . .
C9 N6 H6A 108.5 . .
C8 N6 H6A 108.1 . .
C9 N6 H6B 108.5 . .
C8 N6 H6B 108.3 . .
H6A N6 H6B 107.0 . .
C10 N7 C11 112.1(7) . .
C10 N7 H7A 109.3 . .
C11 N7 H7A 109.1 . .
C10 N7 H7B 109.1 . .
C11 N7 H7B 109.1 . .
H7A N7 H7B 108.1 . .
C12 N8 H8A 109.4 . .
C12 N8 H8B 109.3 . .
H8A N8 H8B 109.4 . .
C12 N8 H8C 109.5 . .
H8A N8 H8C 109.8 . .
H8B N8 H8C 109.5 . .
C2 C1 N1 114.4(7) . .
C2 C1 H1D 108.7 . .
N1 C1 H1D 108.5 . .
C2 C1 H1E 108.8 . .
N1 C1 H1E 108.7 . .
H1D C1 H1E 107.6 . .
C1 C2 N2 113.9(7) . .
C1 C2 H2C 108.8 . .
N2 C2 H2C 108.7 . .
C1 C2 H2D 108.8 . .
N2 C2 H2D 108.7 . .
H2C C2 H2D 107.7 . .
C4 C3 N2 111.6(8) . .
C4 C3 H3A 109.2 . .
N2 C3 H3A 109.2 . .
C4 C3 H3B 109.8 . .
N2 C3 H3B 109.3 . .
H3A C3 H3B 107.7 . .
N3 C4 C3 118.7(13) . .
N3 C4 N3' 40.9(13) . .
C3 C4 N3' 108.1(12) . .
N3 C4 H4D 45(10) . .
C3 C4 H4D 118(10) . .
N3' C4 H4D 12(10) . .
N3 C4 H4E 127(10) . .
C3 C4 H4E 112(10) . .
N3' C4 H4E 111(10) . .
H4D C4 H4E 99(10) . .
N3' C5 C6 110.1(13) . .
N3' C5 N3 43.4(10) . .
C6 C5 N3 128.9(12) . .
N3' C5 H5D 82.4(19) . .
C6 C5 H5D 83.1(10) . .
N3 C5 H5D 121(2) . .
N3' C5 H5E 114.6(16) . .
C6 C5 H5E 129(2) . .
N3 C5 H5E 75.9(13) . .
H5D C5 H5E 125.2(15) . .
C5 C6 N4 115.1(9) . .
C5 C6 H5D 31.8(6) . .
N4 C6 H5D 133.6(9) . .
C5 C6 H6C 108.5 . .
N4 C6 H6C 108.7 . .
H5D C6 H6C 77.4 . .
C5 C6 H6D 108.1 . .
N4 C6 H6D 108.5 . .
H5D C6 H6D 113.1 . .
H6C C6 H6D 107.7 . .
N5 C7 C8 113.5(8) . .
N5 C7 H7C 109.1 . .
C8 C7 H7C 108.9 . .
N5 C7 H7D 108.9 . .
C8 C7 H7D 108.7 . .
H7C C7 H7D 107.6 . .
C7 C8 N6 115.6(9) . .
C7 C8 H8D 108.4 . .
N6 C8 H8D 108.3 . .
C7 C8 H8E 108.6 . .
N6 C8 H8E 108.4 . .
H8D C8 H8E 107.3 . .
N6 C9 C10 111.6(8) . .
N6 C9 H9A 109.3 . .
C10 C9 H9A 109.4 . .
N6 C9 H9B 109.2 . .
C10 C9 H9B 109.1 . .
H9A C9 H9B 108.2 . .
N7 C10 C9 107.6(8) . .
N7 C10 H10A 110.1 . .
C9 C10 H10A 110.2 . .
N7 C10 H10B 110.2 . .
C9 C10 H10B 110.4 . .
H10A C10 H10B 108.3 . .
C12 C11 N7 106.7(7) . .
C12 C11 H11A 110.4 . .
N7 C11 H11A 110.5 . .
C12 C11 H11B 110.4 . .
N7 C11 H11B 110.4 . .
H11A C11 H11B 108.5 . .
N8 C12 C11 111.5(7) . .
N8 C12 H12A 109.3 . .
C11 C12 H12A 109.2 . .
N8 C12 H12B 109.3 . .
C11 C12 H12B 109.3 . .
H12A C12 H12B 108.1 . .
H51A OW1 H51B 114.9 . .
H52A OW2 H52B 114.7 . .
H53A OW3 H53B 114.0 . .
N10 C14 H54A 111.1 5_576 .
N10 C14 H54B 112.3 5_576 .
H54A C14 H54B 107.2 . .
N10 C14 H54C 112.0 5_576 .
H54A C14 H54C 106.9 . .
H54B C14 H54C 107.0 . .
H55A OW4 H55B 114.4 . .
H56A OW5 H56B 115.4 . .
N9 C13 H57A 112.6 7_576 .
N9 C13 H57B 112.8 7_576 .
H57A C13 H57B 106.2 . .
N9 C13 H57C 112.6 7_576 .
H57A C13 H57C 106.2 . .
H57B C13 H57C 105.9 . .
H58A OW6 H58B 115.0 . .
C13 N9 H59A 120.0 7_575 .
C13 N9 H59C 120.0 7_575 .
H59A N9 H59C 120.0 . .
C14 N10 H60B 119.5 5_576 .
C14 N10 H60C 120.5 5_576 .
H60B N10 H60C 120.0 . .

loop_
_geom_bond_atom_site_label_1
_geom_bond_atom_site_label_2
_geom_bond_distance
_geom_bond_site_symmetry_2
V1 O8 1.600(5) .
V1 O7 1.957(5) .
V1 O12 1.983(5) .
V1 O11 1.985(4) .
V1 O5 1.991(5) .
V2 O36 1.594(5) .
V2 O34 1.954(5) .
V2 O29 1.961(5) .
V2 O35 1.965(5) .
V2 O30 1.988(5) .
V3 O24 1.615(5) .
V3 O18 1.961(5) .
V3 O21 1.964(5) .
V3 O17 1.971(5) .
V3 O22 1.982(5) .
V4 O32 1.604(5) .
V4 O29 1.960(5) .
V4 O34 1.968(5) .
V4 O31 1.973(5) .
V4 O33 1.975(5) .
V5 O20 1.604(5) .
V5 O21 1.958(5) .
V5 O18 1.960(4) .
V5 O23 1.983(5) .
V5 O19 1.992(5) .
V6 O10 1.593(5) .
V6 O11 1.957(5) .
V6 O6 1.973(5) .
V6 O7 1.975(5) .
V6 O9 2.000(5) .
P1 O1 1.492(6) .
P1 O33 1.532(6) 5_576
P1 O6 1.541(5) .
P1 O2 1.576(6) .
P2 O3 1.503(6) .
P2 O5 1.530(5) .
P2 O35 1.539(6) 5_576
P2 O4 1.574(6) .
P3 O25 1.507(5) .
P3 O31 1.517(6) .
P3 O22 1.527(5) .
P3 O26 1.579(5) .
P4 O14 1.492(5) .
P4 O9 1.537(5) .
P4 O19 1.553(5) .
P4 O15 1.575(5) .
P5 O13 1.506(5) .
P5 O17 1.526(5) .
P5 O12 1.540(5) .
P5 O16 1.567(5) .
P6 O28 1.501(5) .
P6 O23 1.520(5) .
P6 O30 1.538(5) .
P6 O27 1.574(5) .
K1 O36 2.617(5) .
K1 O36 2.617(5) 5_576
K1 O10 2.707(5) .
K1 O10 2.707(5) 5_576
K1 O24 2.877(5) .
K1 O24 2.877(5) 5_576
O2 B3 1.497(10) 5_576
O4 B3 1.496(10) 5_576
O7 B3 1.466(9) 5_576
O11 B2 1.456(9) .
O15 B2 1.479(9) .
O16 B2 1.483(9) .
O18 B2 1.476(9) .
O21 B1 1.476(9) .
O26 B1 1.505(9) .
O27 B1 1.493(9) .
O29 B1 1.430(9) .
O33 P1 1.532(6) 5_576
O34 B3 1.450(10) .
O35 P2 1.539(6) 5_576
B3 O7 1.466(9) 5_576
B3 O4 1.496(10) 5_576
B3 O2 1.497(10) 5_576
N1 C1 1.489(11) .
N1 H1A 0.8900 .
N1 H1B 0.8902 .
N1 H1C 0.8898 .
N2 C2 1.489(11) .
N2 C3 1.487(11) .
N2 H2A 0.9002 .
N2 H2B 0.8993 .
N3' C5 1.34(2) .
N3' C4 1.61(2) .
N3' H3'1 0.9700 .
N3' H3'2 0.9700 .
N3' H5D 1.475(16) .
N3 C4 1.32(2) .
N3 C5 1.50(3) .
N3 H3A 0.9700 .
N3 H3B 0.9700 .
N3 H5E 1.526(17) .
N4 C6 1.455(13) .
N4 H4A 0.8890 .
N4 H4B 0.8892 .
N4 H4C 0.8914 .
N5 C7 1.470(13) .
N5 H5A 0.8907 .
N5 H5B 0.8897 .
N5 H5C 0.8909 .
N6 C9 1.470(13) .
N6 C8 1.499(14) .
N6 H6A 0.9040 .
N6 H6B 0.9009 .
N7 C10 1.465(11) .
N7 C11 1.503(10) .
N7 H7A 0.8981 .
N7 H7B 0.8993 .
N8 C12 1.477(11) .
N8 H8A 0.8893 .
N8 H8B 0.8920 .
N8 H8C 0.8876 .
C1 C2 1.477(12) .
C1 H1D 0.9713 .
C1 H1E 0.9689 .
C2 H2C 0.9694 .
C2 H2D 0.9701 .
C3 C4 1.473(16) .
C3 H3A 0.9730 .
C3 H3B 0.9706 .
C4 H4D 1.3(3) .
C4 H4E 1.0(2) .
C5 C6 1.410(17) .
C5 H5D 0.818(14) .
C5 H5E 0.821(14) .
C6 H5D 1.544(12) .
C6 H6C 0.9681 .
C6 H6D 0.9699 .
C7 C8 1.493(15) .
C7 H7C 0.9682 .
C7 H7D 0.9726 .
C8 H8D 0.9740 .
C8 H8E 0.9674 .
C9 C10 1.552(14) .
C9 H9A 0.9663 .
C9 H9B 0.9706 .
C10 H10A 0.9714 .
C10 H10B 0.9709 .
C11 C12 1.502(12) .
C11 H11A 0.9695 .
C11 H11B 0.9718 .
C12 H12A 0.9710 .
C12 H12B 0.9678 .
OW1 H51A 0.9687 .
OW1 H51B 0.9700 .
OW2 H52A 0.9695 .
OW2 H52B 0.9696 .
OW3 H53A 0.9721 .
OW3 H53B 0.9710 .
C14 N10 1.33(2) 5_576
C14 H54A 0.9788 .
C14 H54B 0.9803 .
C14 H54C 0.9801 .
OW4 H55A 0.9741 .
OW4 H55B 0.9674 .
OW5 H56A 0.9668 .
OW5 H56B 0.9651 .
C13 N9 1.39(2) 7_576
C13 H57A 0.9890 .
C13 H57B 0.9891 .
C13 H57C 0.9889 .
OW6 H58A 0.9570 .
OW6 H58B 0.9761 .
N9 C13 1.39(2) 7_575
N9 H59A 0.8600 .
N9 H59C 0.8600 .
N10 C14 1.33(2) 5_576
N10 H60B 0.8600 .
N10 H60C 0.8600 .
